data_1503563
loop_
_publ_author_name
'Mahanta, Sanjeev P.'
'Kumar, B. Sathish'
'Baskaran, Sambath'
'Sivasankar, Chinnappan'
'Panda, Pradeepta K.'

_publ_section_title
;
 Colorimetric sensing of fluoride ion by new expanded calix[4]pyrrole
 through anion-\p interaction.
;
_journal_issue 2
_journal_name_full 'Organic letters'
_journal_page_first 548
_journal_page_last 551
_journal_paper_doi 10.1021/ol203165x
_journal_volume 14
_journal_year 2012
_chemical_formula_sum 'C17 H24 N2 O S'
_chemical_formula_weight 304.44
_chemical_name_systematic
; 
 ? 
;
_space_group_IT_number 14
_symmetry_cell_setting monoclinic
_symmetry_space_group_name_Hall '-P 2ybc'
_symmetry_space_group_name_H-M 'P 1 21/c 1'
_atom_sites_solution_hydrogens geom
_atom_sites_solution_primary direct
_atom_sites_solution_secondary difmap
_audit_creation_method SHELXL-97
_cell_angle_alpha 90.00
_cell_angle_beta 110.68(9)
_cell_angle_gamma 90.00
_cell_formula_units_Z 4
_cell_length_a 8.627(8)
_cell_length_b 21.841(8)
_cell_length_c 9.936(5)
_cell_measurement_reflns_used 722
_cell_measurement_temperature 293(2)
_cell_measurement_theta_max 34.6478
_cell_measurement_theta_min 3.2454
_cell_volume 1752(2)
_computing_cell_refinement 'Bruker FRAMBO'
_computing_data_collection 'Bruker FRAMBO'
_computing_data_reduction 'Bruker SAINT'
_computing_molecular_graphics 'Bruker SHELXTL'
_computing_publication_material 'Bruker SHELXTL'
_computing_structure_refinement 'SHELXL-97 (Sheldrick, 1997)'
_computing_structure_solution 'SHELXS-97 (Sheldrick, 1990)'
_diffrn_ambient_temperature 293(2)
_diffrn_measured_fraction_theta_full 0.915
_diffrn_measured_fraction_theta_max 0.915
_diffrn_measurement_device_type 'Xcalibur, Eos, Gemini'
_diffrn_measurement_method '\w scans'
_diffrn_radiation_monochromator graphite
_diffrn_radiation_source 'fine-focus sealed tube'
_diffrn_radiation_type MoK\a
_diffrn_radiation_wavelength 0.71073
_diffrn_reflns_av_R_equivalents 0.0907
_diffrn_reflns_av_sigmaI/netI 0.2531
_diffrn_reflns_limit_h_max 13
_diffrn_reflns_limit_h_min -9
_diffrn_reflns_limit_k_max 34
_diffrn_reflns_limit_k_min -25
_diffrn_reflns_limit_l_max 12
_diffrn_reflns_limit_l_min -15
_diffrn_reflns_number 13580
_diffrn_reflns_theta_full 35.03
_diffrn_reflns_theta_max 35.03
_diffrn_reflns_theta_min 3.28
_exptl_absorpt_coefficient_mu 0.186
_exptl_absorpt_correction_T_max 0.9780
_exptl_absorpt_correction_T_min 0.9567
_exptl_absorpt_correction_type multi-scan
_exptl_crystal_colour Colorless
_exptl_crystal_density_diffrn 1.155
_exptl_crystal_density_method 'not measured'
_exptl_crystal_description Bolck
_exptl_crystal_F_000 656
_exptl_crystal_size_max 0.24
_exptl_crystal_size_mid 0.18
_exptl_crystal_size_min 0.12
_refine_diff_density_max 0.150
_refine_diff_density_min -0.151
_refine_diff_density_rms 0.033
_refine_ls_extinction_method none
_refine_ls_goodness_of_fit_ref 0.698
_refine_ls_hydrogen_treatment mixed
_refine_ls_matrix_type full
_refine_ls_number_parameters 232
_refine_ls_number_reflns 7053
_refine_ls_number_restraints 0
_refine_ls_restrained_S_all 0.698
_refine_ls_R_factor_all 0.2655
_refine_ls_R_factor_gt 0.0490
_refine_ls_shift/su_max 0.001
_refine_ls_shift/su_mean 0.000
_refine_ls_structure_factor_coef Fsqd
_refine_ls_weighting_details 'calc w=1/[\s^2^(Fo^2^)+(0.0354P)^2^+0.0000P] where P=(Fo^2^+2Fc^2^)/3'
_refine_ls_weighting_scheme calc
_refine_ls_wR_factor_gt 0.0850
_refine_ls_wR_factor_ref 0.1175
_reflns_number_gt 1582
_reflns_number_total 7053
_reflns_threshold_expression >2sigma(I)
_cod_data_source_file ol203165x_si_001.cif
_cod_data_source_block 3
_cod_depositor_comments
;
The following automatic conversions were performed:

'_symmetry_cell_setting' value 'Monoclinic' changed to 'monoclinic'
according to /home/saulius/struct/CIF-dictionaries/cif_core.dic
dictionary named 'cif_core.dic' version 2.4.1 from 2010-06-29.

Automatic conversion script
Id: cif_fix_values 1715 2011-07-08 13:25:40Z adriana 
;
_cod_original_cell_volume 1751.5(19)
_cod_original_sg_symbol_H-M 'P2(1)/c  '
_cod_database_code 1503563

loop_
_symmetry_equiv_pos_as_xyz
'x, y, z'
'-x, y+1/2, -z+1/2'
'-x, -y, -z'
'x, -y-1/2, z-1/2'

loop_
_atom_site_label
_atom_site_type_symbol
_atom_site_fract_x
_atom_site_fract_y
_atom_site_fract_z
_atom_site_U_iso_or_equiv
_atom_site_adp_type
_atom_site_occupancy
_atom_site_symmetry_multiplicity
_atom_site_calc_flag
_atom_site_refinement_flags
_atom_site_disorder_assembly
_atom_site_disorder_group
C1 C 1.4422(3) 1.14497(11) 0.9558(2) 0.0945(8) Uani 1 1 d . . .
H1A H 1.4817 1.1107 1.0193 0.142 Uiso 1 1 calc R . .
H1B H 1.3623 1.1674 0.9832 0.142 Uiso 1 1 calc R . .
H1C H 1.5335 1.1713 0.9617 0.142 Uiso 1 1 calc R . .
C2 C 1.3619(2) 1.12208(9) 0.80265(19) 0.0518(5) Uani 1 1 d . . .
C3 C 1.2528(2) 1.06743(9) 0.78927(17) 0.0451(5) Uani 1 1 d . . .
C4 C 1.2869(2) 1.00704(9) 0.81308(18) 0.0536(5) Uani 1 1 d . . .
H4 H 1.3917 0.9894 0.8470 0.064 Uiso 1 1 calc R . .
C5 C 1.1330(2) 0.97537(9) 0.77675(16) 0.0486(5) Uani 1 1 d . . .
H5 H 1.1201 0.9332 0.7817 0.058 Uiso 1 1 calc R . .
C6 C 1.0072(2) 1.01743(9) 0.73327(16) 0.0431(5) Uani 1 1 d . . .
C7 C 0.8219(2) 1.01068(9) 0.69785(18) 0.0513(5) Uani 1 1 d . . .
C8 C 0.7825(2) 1.02032(12) 0.8364(2) 0.0926(9) Uani 1 1 d . . .
H8A H 0.6647 1.0198 0.8133 0.139 Uiso 1 1 calc R . .
H8B H 0.8261 1.0591 0.8785 0.139 Uiso 1 1 calc R . .
H8C H 0.8323 0.9881 0.9034 0.139 Uiso 1 1 calc R . .
C9 C 0.7264(2) 1.05956(9) 0.5862(2) 0.0742(7) Uani 1 1 d . . .
H9A H 0.7583 1.0570 0.5031 0.111 Uiso 1 1 calc R . .
H9B H 0.7523 1.0996 0.6281 0.111 Uiso 1 1 calc R . .
H9C H 0.6094 1.0524 0.5583 0.111 Uiso 1 1 calc R . .
C10 C 0.7645(2) 0.94785(9) 0.63663(18) 0.0476(5) Uani 1 1 d . . .
C11 C 0.7179(2) 0.89667(11) 0.6925(2) 0.0711(6) Uani 1 1 d . . .
H11 H 0.7219 0.8919 0.7867 0.085 Uiso 1 1 calc R . .
C12 C 0.6627(2) 0.85276(10) 0.5825(2) 0.0698(6) Uani 1 1 d . . .
H12 H 0.6247 0.8138 0.5923 0.084 Uiso 1 1 calc R . .
C13 C 0.6739(2) 0.87644(9) 0.45845(19) 0.0486(5) Uani 1 1 d . . .
C14 C 0.6132(2) 0.85224(9) 0.3109(2) 0.0502(5) Uani 1 1 d . . .
C15 C 0.5090(2) 0.79447(9) 0.2947(2) 0.0728(6) Uani 1 1 d . . .
H15A H 0.4069 0.8044 0.3077 0.109 Uiso 1 1 calc R . .
H15B H 0.5689 0.7650 0.3658 0.109 Uiso 1 1 calc R . .
H15C H 0.4858 0.7776 0.2004 0.109 Uiso 1 1 calc R . .
C16A C 1.0350(7) 0.2805(2) 0.5320(5) 0.1238(19) Uani 0.700(2) 1 d P A 1
H16A H 1.0605 0.3104 0.6074 0.186 Uiso 0.700(2) 1 calc PR A 1
H16B H 1.0038 0.3008 0.4406 0.186 Uiso 0.700(2) 1 calc PR A 1
H16C H 1.1306 0.2554 0.5451 0.186 Uiso 0.700(2) 1 calc PR A 1
S1A S 0.86458(11) 0.23272(4) 0.53717(8) 0.0640(4) Uani 0.700(2) 1 d P A 1
C16B C 0.9245(13) 0.3034(5) 0.5258(11) 0.092(4) Uani 0.300(2) 1 d P A 2
H16D H 0.8073 0.2965 0.4972 0.138 Uiso 0.300(2) 1 calc PR A 2
H16E H 0.9490 0.3213 0.4474 0.138 Uiso 0.300(2) 1 calc PR A 2
H16F H 0.9597 0.3306 0.6068 0.138 Uiso 0.300(2) 1 calc PR A 2
S1B S 1.0298(3) 0.23324(13) 0.5735(2) 0.0823(11) Uani 0.300(2) 1 d P A 2
N1 N 1.08168(18) 1.07359(8) 0.74151(15) 0.0463(4) Uani 1 1 d . . .
N2 N 0.73858(18) 0.93464(8) 0.49595(17) 0.0480(4) Uani 1 1 d . . .
O1 O 0.93857(19) 0.19864(7) 0.67701(13) 0.0880(5) Uani 1 1 d . . .
H2 H 0.754(2) 0.9585(9) 0.4358(18) 0.067(7) Uiso 1 1 d . . .
H1 H 1.031(2) 1.1133(9) 0.7230(18) 0.073(6) Uiso 1 1 d . . .
C17 C 0.8713(5) 0.18483(18) 0.3982(3) 0.1194(14) Uani 1 1 d . . .
H17A H 0.964(4) 0.1732(19) 0.429(4) 0.179 Uiso 1 1 d . . .
H17B H 0.866(4) 0.2096(15) 0.319(3) 0.179 Uiso 1 1 d . . .
H17C H 0.771(4) 0.1623(16) 0.398(3) 0.179 Uiso 1 1 d . . .

loop_
_atom_site_aniso_label
_atom_site_aniso_U_11
_atom_site_aniso_U_22
_atom_site_aniso_U_33
_atom_site_aniso_U_23
_atom_site_aniso_U_13
_atom_site_aniso_U_12
C1 0.123(2) 0.0902(19) 0.0778(15) -0.0275(14) 0.0446(14) -0.0413(16)
C2 0.0473(12) 0.0510(13) 0.0600(12) -0.0047(10) 0.0224(9) -0.0024(10)
C3 0.0418(12) 0.0487(13) 0.0469(10) -0.0010(10) 0.0184(8) 0.0004(10)
C4 0.0379(11) 0.0594(15) 0.0637(12) 0.0062(11) 0.0180(9) 0.0063(11)
C5 0.0523(13) 0.0465(12) 0.0510(11) 0.0040(9) 0.0233(9) -0.0020(11)
C6 0.0424(11) 0.0521(13) 0.0377(9) -0.0005(9) 0.0179(8) -0.0004(10)
C7 0.0404(11) 0.0691(15) 0.0478(10) -0.0037(10) 0.0198(8) 0.0019(11)
C8 0.0669(15) 0.147(2) 0.0818(15) -0.0372(16) 0.0484(12) -0.0234(15)
C9 0.0479(13) 0.0671(16) 0.0940(15) -0.0115(13) 0.0082(11) 0.0090(12)
C10 0.0388(11) 0.0629(15) 0.0420(11) 0.0058(10) 0.0156(8) 0.0000(10)
C11 0.0784(16) 0.0866(18) 0.0511(12) 0.0192(13) 0.0262(11) -0.0083(14)
C12 0.0794(16) 0.0562(15) 0.0739(14) 0.0127(13) 0.0272(12) -0.0112(12)
C13 0.0436(12) 0.0437(13) 0.0598(12) 0.0085(11) 0.0197(9) -0.0037(10)
C14 0.0395(11) 0.0457(12) 0.0664(12) -0.0032(10) 0.0199(9) -0.0036(9)
C15 0.0771(15) 0.0528(14) 0.0907(14) -0.0050(12) 0.0324(12) -0.0184(12)
C16A 0.170(6) 0.078(4) 0.113(3) 0.021(3) 0.037(4) -0.045(4)
S1A 0.0684(8) 0.0581(6) 0.0646(5) 0.0053(4) 0.0221(4) 0.0173(5)
C16B 0.117(9) 0.073(8) 0.081(5) 0.025(5) 0.030(6) 0.045(6)
S1B 0.083(2) 0.0783(19) 0.0876(15) -0.0006(15) 0.0319(13) 0.0191(15)
N1 0.0437(11) 0.0478(11) 0.0500(9) 0.0022(8) 0.0196(7) 0.0040(9)
N2 0.0475(10) 0.0527(12) 0.0479(10) 0.0052(9) 0.0217(8) -0.0043(9)
O1 0.1317(13) 0.0694(11) 0.0687(9) 0.0110(8) 0.0426(9) 0.0236(10)
C17 0.192(4) 0.100(3) 0.0757(18) 0.0009(18) 0.060(3) 0.009(3)

loop_
_atom_type_symbol
_atom_type_description
_atom_type_scat_dispersion_real
_atom_type_scat_dispersion_imag
_atom_type_scat_source
C C 0.0033 0.0016 'International Tables Vol C Tables 4.2.6.8 and 6.1.1.4'
H H 0.0000 0.0000 'International Tables Vol C Tables 4.2.6.8 and 6.1.1.4'
N N 0.0061 0.0033 'International Tables Vol C Tables 4.2.6.8 and 6.1.1.4'
O O 0.0106 0.0060 'International Tables Vol C Tables 4.2.6.8 and 6.1.1.4'
S S 0.1246 0.1234 'International Tables Vol C Tables 4.2.6.8 and 6.1.1.4'

loop_
_geom_angle_atom_site_label_1
_geom_angle_atom_site_label_2
_geom_angle_atom_site_label_3
_geom_angle
_geom_angle_site_symmetry_1
C14 C2 C3 122.71(17) 3_776
C14 C2 C1 123.58(19) 3_776
C3 C2 C1 113.71(17) .
C4 C3 N1 107.04(17) .
C4 C3 C2 132.12(18) .
N1 C3 C2 120.83(17) .
C3 C4 C5 107.65(17) .
C6 C5 C4 108.52(18) .
C5 C6 N1 106.15(17) .
C5 C6 C7 131.30(18) .
N1 C6 C7 122.20(17) .
C10 C7 C6 110.49(16) .
C10 C7 C8 109.78(16) .
C6 C7 C8 108.99(16) .
C10 C7 C9 108.74(15) .
C6 C7 C9 110.44(16) .
C8 C7 C9 108.37(17) .
N2 C10 C11 106.08(18) .
N2 C10 C7 121.02(16) .
C11 C10 C7 132.74(18) .
C10 C11 C12 107.98(17) .
C13 C12 C11 109.28(19) .
C12 C13 N2 104.70(18) .
C12 C13 C14 130.36(19) .
N2 C13 C14 124.47(17) .
C2 C14 C13 125.54(18) 3_776
C2 C14 C15 121.33(18) 3_776
C13 C14 C15 113.08(17) .
O1 S1A C17 108.14(14) .
O1 S1A C16A 103.1(2) .
C17 S1A C16A 93.9(2) .
O1 S1B C16B 104.3(4) .
O1 S1B C17 88.41(17) .
C16B S1B C17 95.3(4) .
C6 N1 C3 110.64(17) .
C10 N2 C13 111.96(17) .
S1A O1 S1B 49.45(10) .
S1A C17 S1B 39.78(10) .

loop_
_geom_bond_atom_site_label_1
_geom_bond_atom_site_label_2
_geom_bond_distance
_geom_bond_site_symmetry_2
C1 C2 1.517(3) .
C2 C14 1.343(2) 3_776
C2 C3 1.497(3) .
C3 C4 1.354(2) .
C3 N1 1.389(2) .
C4 C5 1.426(3) .
C5 C6 1.370(2) .
C6 N1 1.374(2) .
C6 C7 1.517(3) .
C7 C10 1.512(3) .
C7 C8 1.544(2) .
C7 C9 1.551(3) .
C10 N2 1.366(2) .
C10 C11 1.370(2) .
C11 C12 1.405(3) .
C12 C13 1.371(2) .
C13 N2 1.385(2) .
C13 C14 1.470(3) .
C14 C2 1.343(2) 3_776
C14 C15 1.524(2) .
C16A S1A 1.818(5) .
S1A O1 1.5052(17) .
S1A C17 1.749(3) .
C16B S1B 1.758(9) .
S1B O1 1.679(3) .
S1B C17 2.083(5) .
